data_2239861
loop_
_publ_author_name
'Jeon, Youngeun'
'Kim, Jineun'
'Kang, Gihang'
'Kim, Tae Ho'

_publ_section_title
;
 Crystal structure of anilazine
;
_journal_coeditor_code HG5398
_journal_issue 9
_journal_name_full 'Acta Crystallographica Section E'
_journal_page_first o923
_journal_paper_doi 10.1107/S160053681401647X
_journal_volume 70
_journal_year 2014
_chemical_formula_iupac 'C9 H5 Cl3 N4'
_chemical_formula_moiety 'C9 H5 Cl3 N4'
_chemical_formula_sum 'C9 H5 Cl3 N4'
_chemical_formula_weight 275.52
_chemical_name_systematic
;
4,6-Dichloro-<i>N</i>-(2-chlorophenyl)-1,3,5-triazin-2-amine
;
_space_group_IT_number 2
_symmetry_cell_setting triclinic
_symmetry_space_group_name_Hall '-P 1'
_symmetry_space_group_name_H-M 'P -1'
_atom_sites_solution_hydrogens geom
_atom_sites_solution_primary direct
_atom_sites_solution_secondary difmap
_audit_creation_method SHELXTL
_cell_angle_alpha 111.954(6)
_cell_angle_beta 106.411(6)
_cell_angle_gamma 90.111(6)
_cell_formula_units_Z 2
_cell_length_a 7.2491(9)
_cell_length_b 7.9910(9)
_cell_length_c 10.5039(13)
_cell_measurement_reflns_used 4910
_cell_measurement_temperature 173(2)
_cell_measurement_theta_max 28.37
_cell_measurement_theta_min 2.77
_cell_volume 537.38(12)
_computing_cell_refinement 'SAINT (Bruker, 2009)'
_computing_data_collection 'APEX2 (Bruker, 2009)'
_computing_data_reduction 'SAINT (Bruker, 2009)'
_computing_molecular_graphics 'DIAMOND (Brandenburg, 2010)'
_computing_publication_material 'SHELXTL (Sheldrick, 2008)'
_computing_structure_refinement 'SHELXTL (Sheldrick, 2008)'
_computing_structure_solution 'SHELXTL (Sheldrick, 2008)'
_diffrn_ambient_temperature 173(2)
_diffrn_measured_fraction_theta_full 0.992
_diffrn_measured_fraction_theta_max 0.992
_diffrn_measurement_device_type 'Bruker APEXII CCD'
_diffrn_measurement_method '\f and \w scans'
_diffrn_radiation_monochromator graphite
_diffrn_radiation_source 'fine-focus sealed tube'
_diffrn_radiation_type MoK\a
_diffrn_radiation_wavelength 0.71073
_diffrn_reflns_av_R_equivalents 0.0211
_diffrn_reflns_av_sigmaI/netI 0.0184
_diffrn_reflns_limit_h_max 8
_diffrn_reflns_limit_h_min -8
_diffrn_reflns_limit_k_max 9
_diffrn_reflns_limit_k_min -9
_diffrn_reflns_limit_l_max 12
_diffrn_reflns_limit_l_min -12
_diffrn_reflns_number 8699
_diffrn_reflns_theta_full 26.00
_diffrn_reflns_theta_max 26.00
_diffrn_reflns_theta_min 2.20
_exptl_absorpt_coefficient_mu 0.826
_exptl_absorpt_correction_T_max 0.9074
_exptl_absorpt_correction_T_min 0.5725
_exptl_absorpt_correction_type multi-scan
_exptl_absorpt_process_details '(SADABS; Bruker, 2009)'
_exptl_crystal_colour colourless
_exptl_crystal_density_diffrn 1.703
_exptl_crystal_density_method 'not measured'
_exptl_crystal_description plate
_exptl_crystal_F_000 276
_exptl_crystal_size_max 0.76
_exptl_crystal_size_mid 0.23
_exptl_crystal_size_min 0.12
_refine_diff_density_max 0.301
_refine_diff_density_min -0.230
_refine_ls_extinction_method none
_refine_ls_goodness_of_fit_ref 1.065
_refine_ls_hydrogen_treatment constr
_refine_ls_matrix_type full
_refine_ls_number_parameters 145
_refine_ls_number_reflns 2086
_refine_ls_number_restraints 0
_refine_ls_restrained_S_all 1.065
_refine_ls_R_factor_all 0.0381
_refine_ls_R_factor_gt 0.0340
_refine_ls_shift/su_max 0.001
_refine_ls_shift/su_mean 0.000
_refine_ls_structure_factor_coef Fsqd
_refine_ls_weighting_details 'calc w=1/[\s^2^(Fo^2^)+(0.0383P)^2^+0.3274P] where P=(Fo^2^+2Fc^2^)/3'
_refine_ls_weighting_scheme calc
_refine_ls_wR_factor_gt 0.0825
_refine_ls_wR_factor_ref 0.0865
_reflns_number_gt 1877
_reflns_number_total 2086
_reflns_threshold_expression I>2\s(I)
_cod_data_source_file hg5398sup1.cif
_cod_data_source_block I
_cod_original_cell_volume 537.38(11)
_cod_database_code 2239861
_cod_database_fobs_code 2239861

loop_
_symmetry_equiv_pos_as_xyz
'x, y, z'
'-x, -y, -z'

loop_
_atom_site_type_symbol
_atom_site_label
_atom_site_fract_x
_atom_site_fract_y
_atom_site_fract_z
_atom_site_U_iso_or_equiv
_atom_site_adp_type
_atom_site_calc_flag
_atom_site_refinement_flags
_atom_site_occupancy
_atom_site_symmetry_multiplicity
Cl Cl1 0.47189(10) 0.95710(7) 0.24807(6) 0.05066(19) Uani d . 1 1
Cl Cl2 0.39173(9) 0.25864(7) 0.08297(5) 0.04410(17) Uani d . 1 1
Cl Cl3 1.07091(9) 0.84421(8) 0.85361(6) 0.0551(2) Uani d . 1 1
N N1 0.4406(2) 0.6089(2) 0.17713(17) 0.0349(4) Uani d . 1 1
N N2 0.6364(3) 0.7946(2) 0.41465(18) 0.0352(4) Uani d . 1 1
N N3 0.5964(2) 0.4720(2) 0.33916(17) 0.0316(4) Uani d . 1 1
N N4 0.7900(3) 0.6655(2) 0.56838(18) 0.0347(4) Uani d . 1 1
H H4N 0.8274 0.7803 0.6264 0.042 Uiso calc R 1 1
C C1 0.5218(3) 0.7666(3) 0.2854(2) 0.0347(5) Uani d . 1 1
C C2 0.6700(3) 0.6401(3) 0.4365(2) 0.0306(4) Uani d . 1 1
C C3 0.4865(3) 0.4707(3) 0.2148(2) 0.0317(4) Uani d . 1 1
C C4 0.8659(3) 0.5413(3) 0.6295(2) 0.0307(4) Uani d . 1 1
C C5 1.0003(3) 0.6117(3) 0.7676(2) 0.0362(5) Uani d . 1 1
C C6 1.0775(3) 0.5011(3) 0.8385(2) 0.0425(5) Uani d . 1 1
H H6 1.1661 0.5521 0.9332 0.051 Uiso calc R 1 1
C C7 1.0244(3) 0.3153(3) 0.7702(3) 0.0452(6) Uani d . 1 1
H H7 1.0767 0.2380 0.8181 0.054 Uiso calc R 1 1
C C8 0.8961(3) 0.2422(3) 0.6332(2) 0.0403(5) Uani d . 1 1
H H8 0.8619 0.1143 0.5862 0.048 Uiso calc R 1 1
C C9 0.8157(3) 0.3542(3) 0.5627(2) 0.0362(5) Uani d . 1 1
H H9 0.7260 0.3023 0.4684 0.043 Uiso calc R 1 1

loop_
_atom_site_aniso_label
_atom_site_aniso_U_11
_atom_site_aniso_U_22
_atom_site_aniso_U_33
_atom_site_aniso_U_12
_atom_site_aniso_U_13
_atom_site_aniso_U_23
Cl1 0.0751(4) 0.0358(3) 0.0427(3) 0.0136(3) 0.0125(3) 0.0211(2)
Cl2 0.0546(4) 0.0341(3) 0.0310(3) 0.0005(2) -0.0021(2) 0.0101(2)
Cl3 0.0551(4) 0.0449(3) 0.0403(3) -0.0067(3) -0.0071(3) 0.0055(2)
N1 0.0384(10) 0.0364(9) 0.0292(9) 0.0060(7) 0.0056(7) 0.0155(7)
N2 0.0398(10) 0.0328(9) 0.0315(9) 0.0042(7) 0.0070(8) 0.0137(7)
N3 0.0326(9) 0.0330(8) 0.0274(8) 0.0040(7) 0.0047(7) 0.0131(7)
N4 0.0389(10) 0.0306(8) 0.0269(8) 0.0012(7) 0.0015(7) 0.0090(7)
C1 0.0400(12) 0.0339(10) 0.0346(11) 0.0075(9) 0.0125(9) 0.0173(9)
C2 0.0301(10) 0.0337(10) 0.0270(10) 0.0031(8) 0.0074(8) 0.0116(8)
C3 0.0322(10) 0.0333(10) 0.0284(10) 0.0040(8) 0.0074(8) 0.0120(8)
C4 0.0278(10) 0.0376(10) 0.0257(9) 0.0038(8) 0.0061(8) 0.0129(8)
C5 0.0319(11) 0.0419(11) 0.0291(10) 0.0005(9) 0.0056(9) 0.0102(9)
C6 0.0330(11) 0.0604(14) 0.0309(11) 0.0038(10) 0.0017(9) 0.0203(10)
C7 0.0400(13) 0.0568(14) 0.0462(13) 0.0113(11) 0.0074(10) 0.0322(11)
C8 0.0416(12) 0.0390(11) 0.0413(12) 0.0052(9) 0.0096(10) 0.0190(10)
C9 0.0360(11) 0.0376(11) 0.0306(11) 0.0028(9) 0.0031(9) 0.0135(9)

loop_
_atom_type_symbol
_atom_type_description
_atom_type_scat_dispersion_real
_atom_type_scat_dispersion_imag
_atom_type_scat_source
C C 0.0033 0.0016 'International Tables Vol C Tables 4.2.6.8 and 6.1.1.4'
H H 0.0000 0.0000 'International Tables Vol C Tables 4.2.6.8 and 6.1.1.4'
N N 0.0061 0.0033 'International Tables Vol C Tables 4.2.6.8 and 6.1.1.4'
Cl Cl 0.1484 0.1585 'International Tables Vol C Tables 4.2.6.8 and 6.1.1.4'

loop_
_geom_angle_atom_site_label_1
_geom_angle_atom_site_label_2
_geom_angle_atom_site_label_3
_geom_angle
C3 N1 C1 111.18(17)
C1 N2 C2 113.30(17)
C3 N3 C2 112.78(17)
C2 N4 C4 131.55(17)
C2 N4 H4N 114.2
C4 N4 H4N 114.2
N2 C1 N1 128.42(18)
N2 C1 Cl1 116.36(15)
N1 C1 Cl1 115.21(15)
N3 C2 N2 125.21(17)
N3 C2 N4 120.43(17)
N2 C2 N4 114.35(17)
N1 C3 N3 129.10(19)
N1 C3 Cl2 115.58(15)
N3 C3 Cl2 115.32(15)
C9 C4 C5 117.95(18)
C9 C4 N4 124.50(18)
C5 C4 N4 117.55(18)
C6 C5 C4 121.7(2)
C6 C5 Cl3 118.75(16)
C4 C5 Cl3 119.51(16)
C5 C6 C7 119.3(2)
C5 C6 H6 120.3
C7 C6 H6 120.3
C8 C7 C6 120.1(2)
C8 C7 H7 120.0
C6 C7 H7 120.0
C7 C8 C9 120.6(2)
C7 C8 H8 119.7
C9 C8 H8 119.7
C4 C9 C8 120.32(19)
C4 C9 H9 119.8
C8 C9 H9 119.8

loop_
_geom_bond_atom_site_label_1
_geom_bond_atom_site_label_2
_geom_bond_distance
Cl1 C1 1.724(2)
Cl2 C3 1.722(2)
Cl3 C5 1.735(2)
N1 C3 1.319(3)
N1 C1 1.332(3)
N2 C1 1.311(3)
N2 C2 1.348(3)
N3 C3 1.320(2)
N3 C2 1.340(2)
N4 C2 1.351(2)
N4 C4 1.407(2)
N4 H4N 0.8800
C4 C9 1.389(3)
C4 C5 1.399(3)
C5 C6 1.382(3)
C6 C7 1.383(3)
C6 H6 0.9500
C7 C8 1.375(3)
C7 H7 0.9500
C8 C9 1.394(3)
C8 H8 0.9500
C9 H9 0.9500

loop_
_geom_hbond_atom_site_label_D
_geom_hbond_atom_site_label_H
_geom_hbond_atom_site_label_A
_geom_hbond_site_symmetry_A
_geom_hbond_distance_DH
_geom_hbond_distance_HA
_geom_hbond_distance_DA
_geom_hbond_angle_DHA
C6 H6 N1 1_656 0.95 2.64 3.568(3) 165.2
C8 H8 N2 1_545 0.95 2.71 3.605(3) 158.2

loop_
_geom_torsion_atom_site_label_1
_geom_torsion_atom_site_label_2
_geom_torsion_atom_site_label_3
_geom_torsion_atom_site_label_4
_geom_torsion
C2 N2 C1 N1 -1.0(3)
C2 N2 C1 Cl1 -179.78(15)
C3 N1 C1 N2 1.1(3)
C3 N1 C1 Cl1 179.87(15)
C3 N3 C2 N2 1.0(3)
C3 N3 C2 N4 -178.20(18)
C1 N2 C2 N3 -0.2(3)
C1 N2 C2 N4 179.11(18)
C4 N4 C2 N3 2.5(3)
C4 N4 C2 N2 -176.9(2)
C1 N1 C3 N3 0.0(3)
C1 N1 C3 Cl2 -179.43(15)
C2 N3 C3 N1 -1.0(3)
C2 N3 C3 Cl2 178.47(14)
C2 N4 C4 C9 -5.2(4)
C2 N4 C4 C5 175.2(2)
C9 C4 C5 C6 -1.9(3)
N4 C4 C5 C6 177.6(2)
C9 C4 C5 Cl3 178.72(16)
N4 C4 C5 Cl3 -1.7(3)
C4 C5 C6 C7 1.5(3)
Cl3 C5 C6 C7 -179.08(18)
C5 C6 C7 C8 0.0(4)
C6 C7 C8 C9 -1.1(4)
C5 C4 C9 C8 0.8(3)
N4 C4 C9 C8 -178.8(2)
C7 C8 C9 C4 0.7(3)
